data_4319395
loop_
_publ_author_name
'Irene Lopes'
'Anna C. Hillier'
'Sung Ying Liu'
'\^Angela Domingos'
'Jos\'e Ascenso'
'Adelino Galv\~ao'
'Andrea Sella'
'No\'emia Marques'

_publ_section_title
;
 Solid-State Structure and Solution Behavior of Eight-Coordinate Sm(III)
 Poly(pyrazolyl)borate Compounds
;
_journal_name_full 'Inorganic Chemistry'
_journal_page_first 1116
_journal_page_last 1125
_journal_paper_doi 10.1021/ic001056x
_journal_volume 40
_journal_year 2001
_chemical_formula_structural '[(HB(C5H7N2)3)2Sm(S2CNEt2)]'
_chemical_formula_sum 'C35 H54 B2 N13 S2 Sm'
_chemical_formula_weight 893.00
_chemical_name_common 'Bis Tp* samarium diethyldithiocarbamate'
_chemical_name_systematic
;

 ?

;
_space_group_IT_number 2
_symmetry_cell_setting triclinic
_symmetry_space_group_name_Hall '-P 1'
_symmetry_space_group_name_H-M 'P -1'
_atom_sites_solution_hydrogens geom
_atom_sites_solution_primary direct
_atom_sites_solution_secondary difmap
_audit_creation_method SHELXL
_cell_angle_alpha 84.19(3)
_cell_angle_beta 82.14(3)
_cell_angle_gamma 71.92(3)
_cell_formula_units_Z 2
_cell_length_a 11.459(2)
_cell_length_b 12.787(3)
_cell_length_c 15.062(3)
_cell_measurement_temperature 150(2)
_cell_volume 2074.2(8)
_computing_cell_refinement 'COLLECT software(R.Hooft, Nonius B.V.,1998)'
_computing_data_collection 'COLLECT software(R.t, Nonius B.V.,1998)'
_computing_data_reduction 'process-DENZO(Z.Otwinowski and W.Minor)'
_computing_molecular_graphics 'ORTEP (Johnson,1976)'
_computing_structure_refinement 'SHELXL-93 (Sheldrick, 1993)'
_computing_structure_solution 'SHELXS-86 (Sheldrick, 1990)'
_diffrn_ambient_temperature 150(2)
_diffrn_measurement_device 'Delft FAST TV Area detector'
_diffrn_measurement_method '0.2 deg frame increments through phi'
_diffrn_radiation_monochromator graphite
_diffrn_radiation_source 'rotating anode'
_diffrn_radiation_type MoK\a
_diffrn_radiation_wavelength 0.71073
_diffrn_reflns_av_R_equivalents 0.0000
_diffrn_reflns_av_sigmaI/netI 0.1047
_diffrn_reflns_limit_h_max 13
_diffrn_reflns_limit_h_min -12
_diffrn_reflns_limit_k_max 14
_diffrn_reflns_limit_k_min -14
_diffrn_reflns_limit_l_max 16
_diffrn_reflns_limit_l_min 0
_diffrn_reflns_number 5663
_diffrn_reflns_theta_max 24.98
_diffrn_reflns_theta_min 1.88
_exptl_absorpt_coefficient_mu 1.559
_exptl_absorpt_correction_type DIFABS
_exptl_crystal_colour pale-yellow
_exptl_crystal_density_diffrn 1.430
_exptl_crystal_density_meas ?
_exptl_crystal_description block
_exptl_crystal_F_000 918
_exptl_crystal_size_max 0.25
_exptl_crystal_size_mid 0.2
_exptl_crystal_size_min 0.2
_refine_diff_density_max 1.360
_refine_diff_density_min -0.868
_refine_diff_density_rms 0.158
_refine_ls_extinction_method none
_refine_ls_goodness_of_fit_all 1.014
_refine_ls_goodness_of_fit_obs 1.074
_refine_ls_matrix_type full
_refine_ls_number_parameters 478
_refine_ls_number_reflns 5645
_refine_ls_number_restraints 0
_refine_ls_restrained_S_all 1.175
_refine_ls_restrained_S_obs 1.074
_refine_ls_R_factor_all 0.0514
_refine_ls_R_factor_obs 0.0451
_refine_ls_shift/esd_max 0.000
_refine_ls_shift/esd_mean 0.000
_refine_ls_structure_factor_coef Fsqd
_refine_ls_weighting_details 'w=1/[\s^2^(Fo^2^)+(0.0475P)^2^+2.0000P] where P=(Fo^2^+2Fc^2^)/3'
_refine_ls_weighting_scheme calc
_refine_ls_wR_factor_all 0.1381
_refine_ls_wR_factor_obs 0.1181
_reflns_number_observed 4979
_reflns_number_total 5663
_reflns_observed_criterion >2sigma(I)
_cod_data_source_file ic001056x_1.cif
_cod_data_source_block s92
_cod_depositor_comments
;
The following automatic conversions were performed:

'_exptl_crystal_density_meas' value 'not measured' was changed to '?'
- the value is perceived as not measured.

Automatic conversion script
Id: cif_fix_values 3008 2015-01-20 13:52:24Z robertas 

The following automatic conversions were performed:

'_refine_ls_weighting_scheme' value 'calc
w=1/[\s^2^(Fo^2^)+(0.0475P)^2^+2.0000P] where P=(Fo^2^+2Fc^2^)/3' was
changed to 'calc'. New tag '_refine_ls_weighting_details' was
created. The value of the new tag was set to
'w=1/[\s^2^(Fo^2^)+(0.0475P)^2^+2.0000P] where P=(Fo^2^+2Fc^2^)/3'.

Automatic conversion script
Id: cif_fix_values 3143 2015-03-26 13:38:13Z robertas 
;
_cod_original_cell_volume 2074.2(7)
_cod_database_code 4319395

loop_
_symmetry_equiv_pos_as_xyz
'x, y, z'
'-x, -y, -z'

loop_
_atom_site_aniso_label
_atom_site_aniso_U_11
_atom_site_aniso_U_22
_atom_site_aniso_U_33
_atom_site_aniso_U_23
_atom_site_aniso_U_13
_atom_site_aniso_U_12
Sm1 0.0158(2) 0.0124(2) 0.0143(2) -0.00086(12) -0.00171(14) -0.00397(15)
B1 0.019(5) 0.014(4) 0.016(4) -0.002(3) 0.001(3) -0.005(3)
B2 0.019(5) 0.022(5) 0.015(4) -0.004(3) -0.004(3) -0.010(4)
N11 0.022(3) 0.009(3) 0.017(3) 0.000(2) -0.001(2) 0.000(3)
N12 0.013(3) 0.012(3) 0.014(3) -0.001(2) -0.001(2) -0.002(2)
N21 0.017(3) 0.017(3) 0.015(3) -0.001(2) 0.000(2) -0.003(3)
N22 0.025(4) 0.012(3) 0.015(3) 0.002(2) -0.006(2) -0.006(3)
N31 0.015(3) 0.021(3) 0.015(3) 0.001(2) -0.001(2) -0.006(3)
N32 0.018(3) 0.011(3) 0.014(3) 0.001(2) 0.001(2) -0.004(3)
N41 0.019(3) 0.023(3) 0.015(3) -0.003(2) -0.001(2) -0.006(3)
N42 0.017(3) 0.023(3) 0.014(3) -0.002(2) -0.007(2) -0.006(3)
N51 0.016(3) 0.026(3) 0.014(3) 0.000(2) -0.003(2) -0.007(3)
N52 0.019(3) 0.017(3) 0.014(3) 0.000(2) -0.003(2) -0.008(3)
N61 0.017(3) 0.021(3) 0.016(3) 0.000(2) 0.001(2) -0.007(3)
N62 0.016(3) 0.018(3) 0.022(3) -0.004(2) -0.001(2) -0.006(3)
C11 0.067(7) 0.015(4) 0.022(4) 0.000(3) -0.005(4) 0.005(4)
C12 0.027(5) 0.024(4) 0.017(4) 0.003(3) 0.005(3) -0.002(3)
C13 0.030(5) 0.018(4) 0.012(3) 0.002(3) -0.006(3) -0.003(3)
C14 0.015(4) 0.020(4) 0.019(4) -0.001(3) 0.001(3) -0.006(3)
C15 0.033(5) 0.026(4) 0.020(4) -0.002(3) -0.009(3) -0.011(4)
C21 0.040(5) 0.039(5) 0.017(4) -0.001(3) 0.009(3) -0.020(4)
C22 0.021(4) 0.019(4) 0.015(3) 0.004(3) -0.007(3) -0.009(3)
C23 0.029(5) 0.025(4) 0.018(4) 0.007(3) -0.008(3) -0.012(4)
C24 0.022(4) 0.017(4) 0.027(4) 0.004(3) -0.010(3) -0.006(3)
C25 0.048(6) 0.015(4) 0.051(5) -0.007(3) 0.002(4) -0.012(4)
C31 0.015(4) 0.024(4) 0.036(4) -0.007(3) -0.007(3) -0.005(3)
C32 0.026(5) 0.021(4) 0.019(4) 0.003(3) 0.001(3) -0.009(3)
C33 0.017(4) 0.028(4) 0.020(4) 0.007(3) -0.002(3) -0.005(3)
C34 0.020(4) 0.013(4) 0.017(4) 0.007(3) 0.001(3) 0.001(3)
C35 0.030(5) 0.025(4) 0.023(4) -0.001(3) 0.000(3) 0.001(4)
C41 0.025(4) 0.017(4) 0.028(4) 0.001(3) -0.009(3) -0.006(3)
C42 0.021(4) 0.014(4) 0.019(4) 0.002(3) 0.001(3) -0.006(3)
C43 0.019(4) 0.025(4) 0.016(4) 0.005(3) -0.005(3) -0.005(3)
C44 0.013(4) 0.027(4) 0.017(4) -0.001(3) -0.009(3) -0.003(3)
C45 0.037(5) 0.037(5) 0.020(4) -0.003(3) -0.012(4) 0.000(4)
C51 0.022(5) 0.048(5) 0.026(4) -0.002(3) 0.001(3) -0.011(4)
C52 0.019(4) 0.023(4) 0.014(3) 0.002(3) 0.000(3) -0.007(3)
C53 0.023(4) 0.020(4) 0.025(4) -0.001(3) 0.010(3) -0.005(3)
C54 0.025(4) 0.013(4) 0.012(3) 0.002(3) 0.000(3) -0.003(3)
C55 0.035(5) 0.024(4) 0.026(4) -0.008(3) 0.005(3) -0.015(4)
C61 0.040(5) 0.044(5) 0.021(4) 0.004(3) 0.005(4) -0.024(4)
C62 0.019(4) 0.016(4) 0.028(4) -0.005(3) 0.005(3) -0.004(3)
C63 0.020(4) 0.025(4) 0.039(5) -0.005(3) 0.007(3) -0.009(4)
C64 0.017(4) 0.023(4) 0.032(4) -0.010(3) 0.000(3) -0.006(3)
C65 0.030(5) 0.034(5) 0.044(5) -0.010(4) -0.011(4) -0.011(4)
S1 0.0253(11) 0.0165(10) 0.0239(9) -0.0018(7) -0.0048(8) -0.0047(8)
S2 0.0233(11) 0.0249(11) 0.0289(10) -0.0067(8) -0.0070(8) -0.0065(8)
N1 0.015(3) 0.028(4) 0.021(3) -0.002(3) 0.001(3) 0.002(3)
C1 0.023(4) 0.031(4) 0.007(3) -0.003(3) -0.001(3) -0.006(3)
C2 0.024(5) 0.034(5) 0.046(5) -0.001(4) -0.001(4) 0.011(4)
C3 0.052(7) 0.061(7) 0.082(7) -0.039(6) 0.015(6) -0.002(6)
C4 0.014(5) 0.055(6) 0.044(5) -0.015(4) 0.002(4) 0.002(4)
C5 0.059(8) 0.123(11) 0.051(6) -0.021(6) -0.023(6) -0.019(7)

loop_
_atom_site_label
_atom_site_type_symbol
_atom_site_fract_x
_atom_site_fract_y
_atom_site_fract_z
_atom_site_U_iso_or_equiv
_atom_site_thermal_displace_type
_atom_site_occupancy
_atom_site_calc_flag
_atom_site_refinement_flags
_atom_site_disorder_group
Sm1 Sm 0.12568(3) 0.18969(3) 0.25515(2) 0.01421(14) Uani 1 d . .
B1 B 0.2525(7) -0.0292(6) 0.1016(5) 0.017(2) Uani 1 d . .
H9A H 0.2850(7) -0.0879(6) 0.0616(5) 0.080 Uiso 1 d R .
B2 B 0.2032(7) 0.2645(6) 0.4610(5) 0.017(2) Uani 1 d . .
H8A H 0.2258(7) 0.2852(6) 0.5142(5) 0.080 Uiso 1 d R .
N11 N 0.1501(5) 0.1788(4) 0.0737(3) 0.0171(13) Uani 1 d . .
N12 N 0.1761(5) 0.0735(4) 0.0483(3) 0.0135(12) Uani 1 d . .
N21 N 0.1037(5) 0.0024(4) 0.2460(3) 0.0170(13) Uani 1 d . .
N22 N 0.1684(5) -0.0665(4) 0.1796(3) 0.0175(13) Uani 1 d . .
N31 N 0.3486(5) 0.0781(4) 0.1896(3) 0.0166(13) Uani 1 d . .
N32 N 0.3616(5) -0.0056(4) 0.1341(3) 0.0151(13) Uani 1 d . .
N41 N 0.2517(5) 0.0806(5) 0.3894(3) 0.0187(13) Uani 1 d . .
N42 N 0.2587(5) 0.1425(5) 0.4591(3) 0.0173(13) Uani 1 d . .
N51 N -0.0023(5) 0.2580(5) 0.4159(3) 0.0182(13) Uani 1 d . .
N52 N 0.0632(5) 0.2975(4) 0.4698(3) 0.0161(13) Uani 1 d . .
N61 N 0.2293(5) 0.3232(5) 0.2944(3) 0.0181(13) Uani 1 d . .
N62 N 0.2582(5) 0.3268(5) 0.3794(3) 0.0182(13) Uani 1 d . .
C11 C 0.0530(8) 0.3680(6) 0.0027(5) 0.038(2) Uani 1 d . .
H11A H 0.0657(8) 0.3928(6) 0.0577(5) 0.080 Uiso 1 d R .
H11B H 0.0965(8) 0.3984(6) -0.0470(5) 0.080 Uiso 1 d R .
H11C H -0.0336(8) 0.3917(6) -0.0039(5) 0.080 Uiso 1 d R .
C12 C 0.0995(7) 0.2440(6) 0.0041(4) 0.025(2) Uani 1 d . .
C13 C 0.0945(7) 0.1830(6) -0.0641(4) 0.021(2) Uani 1 d . .
H13A H 0.0634(7) 0.2100(6) -0.1207(4) 0.080 Uiso 1 d R .
C14 C 0.1446(6) 0.0727(6) -0.0353(4) 0.018(2) Uani 1 d . .
C15 C 0.1533(7) -0.0272(6) -0.0805(4) 0.026(2) Uani 1 d . .
H15A H 0.1925(7) -0.0915(6) -0.0443(4) 0.080 Uiso 1 d R .
H15B H 0.0718(7) -0.0277(6) -0.0883(4) 0.080 Uiso 1 d R .
H15C H 0.2010(7) -0.0271(6) -0.1381(4) 0.080 Uiso 1 d R .
C21 C -0.0398(7) -0.0088(6) 0.3840(4) 0.032(2) Uani 1 d . .
H21A H -0.0398(7) 0.0659(6) 0.3867(4) 0.080 Uiso 1 d R .
H21B H -0.1225(7) -0.0099(6) 0.3809(4) 0.080 Uiso 1 d R .
H21C H -0.0091(7) -0.0514(6) 0.4367(4) 0.080 Uiso 1 d R .
C22 C 0.0406(6) -0.0562(5) 0.3021(4) 0.018(2) Uani 1 d . .
C23 C 0.0665(7) -0.1601(6) 0.2726(4) 0.023(2) Uani 1 d . .
H23A H 0.0344(7) -0.2179(6) 0.3006(4) 0.080 Uiso 1 d R .
C24 C 0.1481(7) -0.1657(6) 0.1957(4) 0.022(2) Uani 1 d . .
C25 C 0.2071(8) -0.2613(6) 0.1387(5) 0.038(2) Uani 1 d . .
H25A H 0.2589(8) -0.2402(6) 0.0890(5) 0.080 Uiso 1 d R .
H25B H 0.2561(8) -0.3215(6) 0.1740(5) 0.080 Uiso 1 d R .
H25C H 0.1444(8) -0.2836(6) 0.1164(5) 0.080 Uiso 1 d R .
C31 C 0.4934(7) 0.1458(6) 0.2631(5) 0.025(2) Uani 1 d . .
H31A H 0.4181(7) 0.1988(6) 0.2856(5) 0.080 Uiso 1 d R .
H31B H 0.5344(7) 0.1040(6) 0.3126(5) 0.080 Uiso 1 d R .
H31C H 0.5461(7) 0.1835(6) 0.2278(5) 0.080 Uiso 1 d R .
C32 C 0.4650(7) 0.0697(6) 0.2059(4) 0.022(2) Uani 1 d . .
C33 C 0.5515(7) -0.0186(6) 0.1621(4) 0.023(2) Uani 1 d . .
H33A H 0.6394(7) -0.0419(6) 0.1632(4) 0.080 Uiso 1 d R .
C34 C 0.4837(6) -0.0644(5) 0.1167(4) 0.019(2) Uani 1 d . .
C35 C 0.5308(7) -0.1602(6) 0.0578(4) 0.029(2) Uani 1 d . .
H35A H 0.4622(7) -0.1731(6) 0.0356(4) 0.080 Uiso 1 d R .
H35B H 0.5859(7) -0.1438(6) 0.0083(4) 0.080 Uiso 1 d R .
H35C H 0.5741(7) -0.2249(6) 0.0919(4) 0.080 Uiso 1 d R .
C41 C 0.3335(7) -0.1179(6) 0.3536(4) 0.023(2) Uani 1 d . .
H41A H 0.2938(7) -0.0915(6) 0.3000(4) 0.080 Uiso 1 d R .
H41B H 0.4206(7) -0.1503(6) 0.3377(4) 0.080 Uiso 1 d R .
H41C H 0.2995(7) -0.1723(6) 0.3860(4) 0.080 Uiso 1 d R .
C42 C 0.3114(6) -0.0244(5) 0.4113(4) 0.018(2) Uani 1 d . .
C43 C 0.3575(7) -0.0326(6) 0.4950(4) 0.020(2) Uani 1 d . .
H43A H 0.4046(7) -0.0986(6) 0.5255(4) 0.080 Uiso 1 d R .
C44 C 0.3213(6) 0.0717(6) 0.5232(4) 0.019(2) Uani 1 d . .
C45 C 0.3392(8) 0.1124(7) 0.6096(5) 0.033(2) Uani 1 d . .
H45A H 0.3850(8) 0.0518(7) 0.6463(5) 0.080 Uiso 1 d R .
H45B H 0.3841(8) 0.1651(7) 0.5953(5) 0.080 Uiso 1 d R .
H45C H 0.2602(8) 0.1469(7) 0.6416(5) 0.080 Uiso 1 d R .
C51 C -0.2251(7) 0.2671(7) 0.4194(5) 0.032(2) Uani 1 d . .
H51A H -0.1952(7) 0.2269(7) 0.3662(5) 0.080 Uiso 1 d R .
H51B H -0.2622(7) 0.2245(7) 0.4641(5) 0.080 Uiso 1 d R .
H51C H -0.2855(7) 0.3358(7) 0.4052(5) 0.080 Uiso 1 d R .
C52 C -0.1204(6) 0.2887(6) 0.4538(4) 0.019(2) Uani 1 d . .
C53 C -0.1319(7) 0.3462(6) 0.5300(4) 0.024(2) Uani 1 d . .
H53A H -0.2060(7) 0.3760(6) 0.5692(4) 0.080 Uiso 1 d R .
C54 C -0.0150(7) 0.3510(5) 0.5388(4) 0.018(2) Uani 1 d . .
C55 C 0.0204(7) 0.4059(6) 0.6081(4) 0.027(2) Uani 1 d . .
H55A H 0.1075(7) 0.3960(6) 0.5974(4) 0.080 Uiso 1 d R .
H55B H -0.0238(7) 0.4832(6) 0.6049(4) 0.080 Uiso 1 d R .
H55C H 0.0012(7) 0.3740(6) 0.6667(4) 0.080 Uiso 1 d R .
C61 C 0.2720(8) 0.4080(7) 0.1424(4) 0.034(2) Uani 1 d . .
H61A H 0.2243(8) 0.3639(7) 0.1271(4) 0.080 Uiso 1 d R .
H61B H 0.2331(8) 0.4840(7) 0.1252(4) 0.080 Uiso 1 d R .
H61C H 0.3537(8) 0.3844(7) 0.1112(4) 0.080 Uiso 1 d R .
C62 C 0.2795(7) 0.3949(6) 0.2415(4) 0.022(2) Uani 1 d . .
C63 C 0.3391(7) 0.4430(6) 0.2928(5) 0.028(2) Uani 1 d . .
H63A H 0.3808(7) 0.4971(6) 0.2728(5) 0.080 Uiso 1 d R .
C64 C 0.3246(7) 0.3960(6) 0.3798(5) 0.024(2) Uani 1 d . .
C65 C 0.3767(8) 0.4141(7) 0.4611(5) 0.034(2) Uani 1 d . .
H65A H 0.3526(8) 0.3710(7) 0.5122(5) 0.080 Uiso 1 d R .
H65B H 0.4651(8) 0.3927(7) 0.4500(5) 0.080 Uiso 1 d R .
H65C H 0.3458(8) 0.4908(7) 0.4729(5) 0.080 Uiso 1 d R .
S1 S -0.0312(2) 0.41373(14) 0.22926(11) 0.0220(4) Uani 1 d . .
S2 S -0.1145(2) 0.2259(2) 0.19948(12) 0.0251(4) Uani 1 d . .
N1 N -0.2564(5) 0.4353(5) 0.1869(3) 0.0237(14) Uani 1 d . .
C1 C -0.1443(7) 0.3647(6) 0.2032(4) 0.021(2) Uani 1 d . .
C2 C -0.2831(8) 0.5537(7) 0.1855(5) 0.040(2) Uani 1 d . .
H2A H -0.3380(8) 0.5882(7) 0.1410(5) 0.080 Uiso 1 d R .
H2B H -0.2079(8) 0.5726(7) 0.1693(5) 0.080 Uiso 1 d R .
C3 C -0.3430(10) 0.5996(9) 0.2764(7) 0.068(3) Uani 1 d . .
H3A H -0.3597(10) 0.6781(9) 0.2740(7) 0.080 Uiso 1 d R .
H3B H -0.4188(10) 0.5816(9) 0.2922(7) 0.080 Uiso 1 d R .
H3C H -0.2875(10) 0.5659(9) 0.3207(7) 0.080 Uiso 1 d R .
C4 C -0.3545(7) 0.3932(8) 0.1684(5) 0.040(2) Uani 1 d . .
H4A H -0.4329(7) 0.4432(8) 0.1893(5) 0.080 Uiso 1 d R .
H4B H -0.3467(7) 0.3232(8) 0.2010(5) 0.080 Uiso 1 d R .
C5 C -0.3520(10) 0.3781(11) 0.0707(6) 0.077(4) Uani 1 d . .
H5A H -0.4179(10) 0.3505(11) 0.0611(6) 0.080 Uiso 1 d R .
H5B H -0.3613(10) 0.4482(11) 0.0381(6) 0.080 Uiso 1 d R .
H5C H -0.2742(10) 0.3272(11) 0.0499(6) 0.080 Uiso 1 d R .

loop_
_atom_type_symbol
_atom_type_description
_atom_type_scat_dispersion_real
_atom_type_scat_dispersion_imag
_atom_type_scat_source
C C 0.0033 0.0016 'International Tables Vol C Tables 4.2.6.8 and 6.1.1.4'
H H 0.0000 0.0000 'International Tables Vol C Tables 4.2.6.8 and 6.1.1.4'
B B 0.0013 0.0007 'International Tables Vol C Tables 4.2.6.8 and 6.1.1.4'
N N 0.0061 0.0033 'International Tables Vol C Tables 4.2.6.8 and 6.1.1.4'
S S 0.1246 0.1234 'International Tables Vol C Tables 4.2.6.8 and 6.1.1.4'
Sm Sm -0.1638 3.4418 'International Tables Vol C Tables 4.2.6.8 and 6.1.1.4'

loop_
_geom_angle_atom_site_label_1
_geom_angle_atom_site_label_2
_geom_angle_atom_site_label_3
_geom_angle
_geom_angle_site_symmetry_1
_geom_angle_site_symmetry_3
_geom_angle_publ_flag
N21 Sm1 N61 154.7(2) . . ?
N21 Sm1 N31 78.0(2) . . ?
N61 Sm1 N31 84.5(2) . . ?
N21 Sm1 N41 79.9(2) . . ?
N61 Sm1 N41 77.2(2) . . ?
N31 Sm1 N41 70.8(2) . . ?
N21 Sm1 N11 79.9(2) . . ?
N61 Sm1 N11 109.9(2) . . ?
N31 Sm1 N11 66.9(2) . . ?
N41 Sm1 N11 136.0(2) . . ?
N21 Sm1 N51 104.3(2) . . ?
N61 Sm1 N51 77.6(2) . . ?
N31 Sm1 N51 139.5(2) . . ?
N41 Sm1 N51 69.9(2) . . ?
N11 Sm1 N51 153.5(2) . . ?
N21 Sm1 S2 73.97(13) . . ?
N61 Sm1 S2 130.93(13) . . ?
N31 Sm1 S2 132.90(13) . . ?
N41 Sm1 S2 137.35(12) . . ?
N11 Sm1 S2 71.39(13) . . ?
N51 Sm1 S2 84.52(13) . . ?
N21 Sm1 S1 135.24(13) . . ?
N61 Sm1 S1 69.68(13) . . ?
N31 Sm1 S1 134.92(12) . . ?
N41 Sm1 S1 132.98(13) . . ?
N11 Sm1 S1 87.39(12) . . ?
N51 Sm1 S1 71.11(12) . . ?
S2 Sm1 S1 61.31(6) . . ?
N32 B1 N22 112.4(5) . . ?
N32 B1 N12 110.3(5) . . ?
N22 B1 N12 110.2(6) . . ?
N42 B2 N52 111.4(6) . . ?
N42 B2 N62 111.9(6) . . ?
N52 B2 N62 112.6(6) . . ?
C12 N11 N12 104.9(5) . . ?
C12 N11 Sm1 136.0(4) . . ?
N12 N11 Sm1 112.8(3) . . ?
C14 N12 N11 111.4(5) . . ?
C14 N12 B1 124.5(5) . . ?
N11 N12 B1 123.2(5) . . ?
C22 N21 N22 105.8(5) . . ?
C22 N21 Sm1 131.5(4) . . ?
N22 N21 Sm1 122.5(4) . . ?
C24 N22 N21 110.0(5) . . ?
C24 N22 B1 128.2(6) . . ?
N21 N22 B1 121.7(5) . . ?
C32 N31 N32 105.5(5) . . ?
C32 N31 Sm1 135.2(4) . . ?
N32 N31 Sm1 118.5(4) . . ?
C34 N32 N31 110.3(6) . . ?
C34 N32 B1 126.3(6) . . ?
N31 N32 B1 123.3(5) . . ?
C42 N41 N42 106.9(5) . . ?
C42 N41 Sm1 136.1(4) . . ?
N42 N41 Sm1 117.0(4) . . ?
C44 N42 N41 108.3(5) . . ?
C44 N42 B2 127.5(6) . . ?
N41 N42 B2 124.2(5) . . ?
C52 N51 N52 105.6(5) . . ?
C52 N51 Sm1 138.3(4) . . ?
N52 N51 Sm1 114.1(4) . . ?
C54 N52 N51 109.9(5) . . ?
C54 N52 B2 126.0(6) . . ?
N51 N52 B2 123.0(5) . . ?
C62 N61 N62 105.7(5) . . ?
C62 N61 Sm1 131.0(4) . . ?
N62 N61 Sm1 122.9(4) . . ?
C64 N62 N61 110.8(5) . . ?
C64 N62 B2 128.5(6) . . ?
N61 N62 B2 120.4(5) . . ?
N11 C12 C13 111.3(6) . . ?
N11 C12 C11 124.1(6) . . ?
C13 C12 C11 124.7(6) . . ?
C12 C13 C14 106.4(6) . . ?
N12 C14 C13 106.0(6) . . ?
N12 C14 C15 125.2(6) . . ?
C13 C14 C15 128.6(6) . . ?
N21 C22 C23 109.9(6) . . ?
N21 C22 C21 121.6(6) . . ?
C23 C22 C21 128.5(6) . . ?
C22 C23 C24 106.8(6) . . ?
N22 C24 C23 107.4(6) . . ?
N22 C24 C25 124.3(6) . . ?
C23 C24 C25 128.4(7) . . ?
N31 C32 C33 110.7(6) . . ?
N31 C32 C31 123.2(6) . . ?
C33 C32 C31 126.1(7) . . ?
C34 C33 C32 105.8(6) . . ?
N32 C34 C33 107.7(6) . . ?
N32 C34 C35 124.3(7) . . ?
C33 C34 C35 128.0(7) . . ?
N41 C42 C43 109.9(6) . . ?
N41 C42 C41 125.1(6) . . ?
C43 C42 C41 124.9(6) . . ?
C44 C43 C42 106.1(6) . . ?
C43 C44 N42 108.9(6) . . ?
C43 C44 C45 129.7(6) . . ?
N42 C44 C45 121.4(6) . . ?
N51 C52 C53 110.6(6) . . ?
N51 C52 C51 125.5(6) . . ?
C53 C52 C51 123.9(6) . . ?
C54 C53 C52 106.5(6) . . ?
N52 C54 C53 107.4(6) . . ?
N52 C54 C55 125.4(7) . . ?
C53 C54 C55 127.2(6) . . ?
N61 C62 C63 110.1(6) . . ?
N61 C62 C61 120.6(6) . . ?
C63 C62 C61 129.2(6) . . ?
C62 C63 C64 105.2(6) . . ?
N62 C64 C63 108.2(6) . . ?
N62 C64 C65 124.1(6) . . ?
C63 C64 C65 127.6(7) . . ?
C1 S1 Sm1 89.5(2) . . ?
C1 S2 Sm1 90.2(3) . . ?
C1 N1 C2 122.3(7) . . ?
C1 N1 C4 120.3(6) . . ?
C2 N1 C4 117.4(6) . . ?
N1 C1 S2 120.8(6) . . ?
N1 C1 S1 120.3(6) . . ?
S2 C1 S1 118.8(4) . . ?
N1 C2 C3 112.4(7) . . ?
N1 C4 C5 113.0(7) . . ?

loop_
_geom_bond_atom_site_label_1
_geom_bond_atom_site_label_2
_geom_bond_distance
_geom_bond_site_symmetry_2
_geom_bond_publ_flag
Sm1 N21 2.503(5) . ?
Sm1 N61 2.516(6) . ?
Sm1 N31 2.621(6) . ?
Sm1 N41 2.665(5) . ?
Sm1 N11 2.722(5) . ?
Sm1 N51 2.728(5) . ?
Sm1 S2 2.873(2) . ?
Sm1 S1 2.891(2) . ?
B1 N32 1.524(10) . ?
B1 N22 1.549(8) . ?
B1 N12 1.550(9) . ?
B2 N42 1.492(10) . ?
B2 N52 1.517(10) . ?
B2 N62 1.564(9) . ?
N11 C12 1.349(8) . ?
N11 N12 1.368(7) . ?
N12 C14 1.358(8) . ?
N21 C22 1.356(8) . ?
N21 N22 1.377(7) . ?
N22 C24 1.352(8) . ?
N31 C32 1.359(9) . ?
N31 N32 1.384(7) . ?
N32 C34 1.371(8) . ?
N41 C42 1.334(8) . ?
N41 N42 1.401(7) . ?
N42 C44 1.369(8) . ?
N51 C52 1.347(9) . ?
N51 N52 1.401(7) . ?
N52 C54 1.363(8) . ?
N61 C62 1.364(8) . ?
N61 N62 1.373(7) . ?
N62 C64 1.335(9) . ?
C11 C12 1.506(10) . ?
C12 C13 1.368(10) . ?
C13 C14 1.396(9) . ?
C14 C15 1.477(9) . ?
C21 C22 1.494(9) . ?
C22 C23 1.374(10) . ?
C23 C24 1.378(10) . ?
C24 C25 1.493(10) . ?
C31 C32 1.497(10) . ?
C32 C33 1.403(10) . ?
C33 C34 1.386(10) . ?
C34 C35 1.503(10) . ?
C41 C42 1.487(9) . ?
C42 C43 1.415(10) . ?
C43 C44 1.362(10) . ?
C44 C45 1.510(10) . ?
C51 C52 1.480(10) . ?
C52 C53 1.395(9) . ?
C53 C54 1.385(10) . ?
C54 C55 1.479(9) . ?
C61 C62 1.497(10) . ?
C62 C63 1.394(10) . ?
C63 C64 1.396(10) . ?
C64 C65 1.501(10) . ?
S1 C1 1.710(7) . ?
S2 C1 1.704(7) . ?
N1 C1 1.359(9) . ?
N1 C2 1.448(10) . ?
N1 C4 1.457(10) . ?
C2 C3 1.531(11) . ?
C4 C5 1.499(12) . ?
